data_1504095
loop_
_publ_author_name
'Meyer, S. Todd'
'Hergenrother, Paul J.'

_publ_contact_author
; 
Scott R. Wilson 
University of Illinois 
School of Chemical Sciences, Box 59-1 
505 South Mathews Avenue 
Urbana, Illinois  61801 
USA 
;
_publ_section_title
;
 Small molecule ligands for bulged RNA secondary structures.
;
_journal_issue 18
_journal_name_full 'Organic letters'
_journal_page_first 4052
_journal_page_last 4055
_journal_paper_doi 10.1021/ol901478x
_journal_volume 11
_journal_year 2009
_chemical_formula_moiety 'C28 H20 O'
_chemical_formula_sum 'C28 H20 O'
_chemical_formula_weight 372.44
_chemical_name_systematic
; 
? 
;
_space_group_IT_number 14
_symmetry_cell_setting monoclinic
_symmetry_space_group_name_Hall '-P 2ybc'
_symmetry_space_group_name_H-M 'P 1 21/c 1'
_atom_sites_solution_hydrogens geom
_atom_sites_solution_primary direct
_atom_sites_solution_secondary difmap
_audit_creation_method SHELXL-97
_audit_update_record
; 
2007-12-07   text and data added, srw 
;
_cell_angle_alpha 90.00
_cell_angle_beta 101.927(6)
_cell_angle_gamma 90.00
_cell_formula_units_Z 4
_cell_length_a 17.1785(19)
_cell_length_b 6.5035(7)
_cell_length_c 17.2798(18)
_cell_measurement_reflns_used 1278
_cell_measurement_temperature 193(2)
_cell_measurement_theta_max 18.07
_cell_measurement_theta_min 2.46
_cell_volume 1888.8(4)
_computing_cell_refinement 'SAINT V7.23A (Bruker, 2005)'
_computing_data_collection 'APEX2 V2.0-1 (Bruker, 2004)'
_computing_data_reduction
; 
SAINT V7.23A, XPREP V2005/2, SADABS V2007/4, TWINABS V2007/5 
(Bruker, 2005 & 2007) 
;
_computing_molecular_graphics 'SHELXTL V6.12 (Bruker, 2005)'
_computing_publication_material 'XCIF V6.12 (Bruker, 2005)'
_computing_structure_refinement 'SHELXTL V6.12 (Bruker, 2005)'
_computing_structure_solution 'SHELXTL V6.12 (Bruker, 2005)'
_diffrn_ambient_temperature 193(2)
_diffrn_measured_fraction_theta_full 0.994
_diffrn_measured_fraction_theta_max 0.994
_diffrn_measurement_device 'Bruker Kappa/ApexII CCD'
_diffrn_measurement_method 'profile data from \f and \w scans'
_diffrn_radiation_monochromator graphite
_diffrn_radiation_source 'fine-focus sealed tube'
_diffrn_radiation_type MoK\a
_diffrn_radiation_wavelength 0.71073
_diffrn_radiation_wavelength_id ga21xas
_diffrn_reflns_av_R_equivalents 0.1346
_diffrn_reflns_av_sigmaI/netI 0.1491
_diffrn_reflns_limit_h_max 20
_diffrn_reflns_limit_h_min -16
_diffrn_reflns_limit_k_max 7
_diffrn_reflns_limit_k_min -7
_diffrn_reflns_limit_l_max 20
_diffrn_reflns_limit_l_min -18
_diffrn_reflns_number 23892
_diffrn_reflns_theta_full 25.54
_diffrn_reflns_theta_max 25.54
_diffrn_reflns_theta_min 2.41
_exptl_absorpt_coefficient_mu 0.078
_exptl_absorpt_correction_T_max 0.9989
_exptl_absorpt_correction_T_min 0.9789
_exptl_absorpt_correction_type integration
_exptl_absorpt_process_details 'SHELXTL/XPREP V2005/2 (Bruker, 2005)'
_exptl_crystal_colour colourless
_exptl_crystal_density_diffrn 1.310
_exptl_crystal_density_method 'not measured'
_exptl_crystal_description acicular
_exptl_crystal_F_000 784
_exptl_crystal_id ga21xas
_exptl_crystal_preparation
; 
The data crystal was mounted using oil (Parantone-N, Exxon) to a 
0.3 mm cryo-loop (Hampton Research) with the (-3 0 -2) scattering 
planes roughly normal to the spindle axis. 
;
_exptl_crystal_size_max 0.49
_exptl_crystal_size_mid 0.03
_exptl_crystal_size_min 0.02
_refine_diff_density_max 0.199
_refine_diff_density_min -0.215
_refine_diff_density_rms 0.048
_refine_ls_extinction_coef 0.0099(11)
_refine_ls_extinction_expression Fc^*^=kFc[1+0.001xFc^2^\l^3^/sin(2\q)]^-1/4^
_refine_ls_extinction_method SHELXL
_refine_ls_goodness_of_fit_ref 0.942
_refine_ls_hydrogen_treatment noref
_refine_ls_matrix_type full
_refine_ls_number_parameters 263
_refine_ls_number_reflns 3515
_refine_ls_number_restraints 0
_refine_ls_restrained_S_all 0.942
_refine_ls_R_factor_all 0.1776
_refine_ls_R_factor_gt 0.0541
_refine_ls_shift/su_max 0.002
_refine_ls_shift/su_mean 0.000
_refine_ls_structure_factor_coef Fsqd
_refine_ls_weighting_details 'calc w=1/[\s^2^(Fo^2^)+(0.0450P)^2^+0.0000P] where P=(Fo^2^+2Fc^2^)/3'
_refine_ls_weighting_scheme calc
_refine_ls_wR_factor_gt 0.0902
_refine_ls_wR_factor_ref 0.1255
_reflns_number_gt 1526
_reflns_number_total 3515
_reflns_threshold_expression >2sigma(I)
_cod_data_source_file ol901478x_si_002.cif
_cod_data_source_block ga21xas
_cod_depositor_comments
;
The following automatic conversions were performed:

'_symmetry_cell_setting' value 'Monoclinic' changed to 'monoclinic'
according to /home/saulius/struct/CIF-dictionaries/cif_core.dic
dictionary named 'cif_core.dic' version 2.4.2 from 2011-04-26.

Automatic conversion script
Id: cif_fix_values 1715 2011-07-08 13:25:40Z adriana 
;
_cod_original_sg_symbol_Hall '-P 2ybc '
_cod_original_sg_symbol_H-M 'P 21/c  '
_cod_database_code 1504095

loop_
_symmetry_equiv_pos_as_xyz
'x, y, z'
'-x, y+1/2, -z+1/2'
'-x, -y, -z'
'x, -y-1/2, z-1/2'

loop_
_atom_site_label
_atom_site_type_symbol
_atom_site_fract_x
_atom_site_fract_y
_atom_site_fract_z
_atom_site_U_iso_or_equiv
_atom_site_adp_type
_atom_site_occupancy
_atom_site_symmetry_multiplicity
_atom_site_calc_flag
_atom_site_refinement_flags
C1 C 0.32967(18) 0.7590(4) 0.64246(17) 0.0402(9) Uani 1 1 d .
H1A H 0.2942 0.8304 0.6721 0.048 Uiso 1 1 calc R
H1B H 0.3856 0.7839 0.6694 0.048 Uiso 1 1 calc R
C2 C 0.31500(17) 0.8346(5) 0.55732(17) 0.0427(9) Uani 1 1 d .
H2A H 0.3610 0.8042 0.5329 0.051 Uiso 1 1 calc R
H2B H 0.3046 0.9844 0.5544 0.051 Uiso 1 1 calc R
C3 C 0.24109(16) 0.7129(4) 0.51674(17) 0.0349(8) Uani 1 1 d .
H3A H 0.2438 0.6808 0.4608 0.042 Uiso 1 1 calc R
C4 C 0.16446(18) 0.8251(5) 0.51994(17) 0.0364(8) Uani 1 1 d .
C5 C 0.11540(17) 0.6926(5) 0.55907(16) 0.0316(8) Uani 1 1 d .
C6 C 0.03955(18) 0.7253(5) 0.57045(16) 0.0369(8) Uani 1 1 d .
H6 H 0.0126 0.8499 0.5532 0.044 Uiso 1 1 calc R
C7 C 0.00208(17) 0.5738(5) 0.60767(17) 0.0353(8) Uani 1 1 d .
C8 C -0.07542(18) 0.6001(6) 0.62268(17) 0.0446(9) Uani 1 1 d .
H8 H -0.1041 0.7230 0.6064 0.053 Uiso 1 1 calc R
C9 C -0.10905(18) 0.4513(6) 0.66008(18) 0.0496(10) Uani 1 1 d .
H9 H -0.1607 0.4718 0.6704 0.060 Uiso 1 1 calc R
C10 C -0.06836(19) 0.2685(6) 0.68356(18) 0.0492(9) Uani 1 1 d .
H10 H -0.0925 0.1654 0.7097 0.059 Uiso 1 1 calc R
C11 C 0.00618(17) 0.2369(5) 0.66912(17) 0.0428(9) Uani 1 1 d .
H11 H 0.0330 0.1111 0.6847 0.051 Uiso 1 1 calc R
C12 C 0.04357(16) 0.3888(5) 0.63138(16) 0.0345(8) Uani 1 1 d .
C13 C 0.12137(16) 0.3588(5) 0.61834(16) 0.0346(8) Uani 1 1 d .
H13 H 0.1486 0.2334 0.6336 0.041 Uiso 1 1 calc R
C14 C 0.15708(16) 0.5102(5) 0.58375(16) 0.0300(7) Uani 1 1 d .
C15 C 0.23886(15) 0.5106(4) 0.56482(15) 0.0296(7) Uani 1 1 d .
H15A H 0.2454 0.3887 0.5315 0.036 Uiso 1 1 calc R
C16 C 0.31155(15) 0.5265(4) 0.63717(16) 0.0301(7) Uani 1 1 d .
C17 C 0.38117(15) 0.3981(4) 0.62213(18) 0.0305(8) Uani 1 1 d .
C18 C 0.41707(17) 0.3957(5) 0.55729(19) 0.0426(9) Uani 1 1 d .
H18 H 0.3985 0.4833 0.5134 0.051 Uiso 1 1 calc R
C19 C 0.48052(19) 0.2634(5) 0.5575(2) 0.0523(10) Uani 1 1 d .
H19 H 0.5049 0.2596 0.5129 0.063 Uiso 1 1 calc R
C20 C 0.50874(19) 0.1380(5) 0.6210(2) 0.0559(10) Uani 1 1 d .
H20 H 0.5534 0.0518 0.6209 0.067 Uiso 1 1 calc R
C21 C 0.47234(18) 0.1371(5) 0.6850(2) 0.0467(9) Uani 1 1 d .
H21 H 0.4915 0.0498 0.7288 0.056 Uiso 1 1 calc R
C22 C 0.40739(17) 0.2646(4) 0.68488(18) 0.0345(8) Uani 1 1 d .
C23 C 0.35776(17) 0.2898(5) 0.74291(17) 0.0355(8) Uani 1 1 d .
C24 C 0.3597(2) 0.1924(5) 0.8150(2) 0.0528(10) Uani 1 1 d .
H24 H 0.3963 0.0845 0.8327 0.063 Uiso 1 1 calc R
C25 C 0.3064(2) 0.2575(6) 0.8604(2) 0.0613(11) Uani 1 1 d .
H25 H 0.3064 0.1920 0.9096 0.074 Uiso 1 1 calc R
C26 C 0.2533(2) 0.4152(6) 0.8357(2) 0.0564(10) Uani 1 1 d .
H26 H 0.2184 0.4596 0.8684 0.068 Uiso 1 1 calc R
C27 C 0.25095(17) 0.5082(5) 0.76370(18) 0.0429(9) Uani 1 1 d .
H27 H 0.2145 0.6170 0.7466 0.052 Uiso 1 1 calc R
C28 C 0.30180(16) 0.4424(5) 0.71650(16) 0.0333(8) Uani 1 1 d .
O1 O 0.14842(12) 0.9978(4) 0.49399(12) 0.0516(6) Uani 1 1 d .

loop_
_atom_site_aniso_label
_atom_site_aniso_U_11
_atom_site_aniso_U_22
_atom_site_aniso_U_33
_atom_site_aniso_U_23
_atom_site_aniso_U_13
_atom_site_aniso_U_12
C1 0.0389(19) 0.033(2) 0.045(2) 0.0001(17) 0.0011(16) -0.0023(15)
C2 0.0408(19) 0.036(2) 0.052(2) 0.0056(17) 0.0103(17) -0.0071(15)
C3 0.0369(18) 0.032(2) 0.0345(18) -0.0024(16) 0.0053(15) -0.0006(15)
C4 0.0415(19) 0.035(2) 0.0303(18) -0.0002(17) 0.0027(16) 0.0069(17)
C5 0.0287(18) 0.036(2) 0.0285(17) -0.0003(15) 0.0030(15) 0.0046(16)
C6 0.039(2) 0.036(2) 0.0314(18) -0.0002(16) -0.0013(16) 0.0095(17)
C7 0.0321(19) 0.040(2) 0.0313(18) -0.0006(16) 0.0010(15) 0.0048(17)
C8 0.0325(19) 0.057(3) 0.041(2) -0.0040(18) 0.0001(17) 0.0131(18)
C9 0.0299(19) 0.075(3) 0.043(2) 0.000(2) 0.0057(17) -0.002(2)
C10 0.041(2) 0.060(3) 0.044(2) 0.0051(19) 0.0037(18) -0.0090(19)
C11 0.033(2) 0.050(2) 0.043(2) 0.0022(18) 0.0017(17) 0.0006(17)
C12 0.0278(18) 0.045(2) 0.0282(18) 0.0012(16) -0.0007(15) -0.0031(17)
C13 0.0258(18) 0.037(2) 0.0366(19) 0.0005(16) -0.0036(15) 0.0028(15)
C14 0.0277(17) 0.029(2) 0.0315(17) -0.0028(16) 0.0013(15) 0.0025(16)
C15 0.0284(16) 0.028(2) 0.0309(16) -0.0022(15) 0.0035(14) 0.0002(14)
C16 0.0244(16) 0.030(2) 0.0336(17) 0.0001(15) 0.0000(14) 0.0029(14)
C17 0.0233(16) 0.028(2) 0.0382(19) -0.0021(16) 0.0032(16) -0.0037(14)
C18 0.0342(19) 0.048(2) 0.046(2) 0.0007(18) 0.0107(17) -0.0064(17)
C19 0.034(2) 0.053(3) 0.074(3) -0.014(2) 0.021(2) -0.0033(19)
C20 0.031(2) 0.045(3) 0.090(3) -0.006(2) 0.008(2) 0.0060(18)
C21 0.0310(19) 0.040(2) 0.065(2) -0.0051(19) -0.0007(19) -0.0015(17)
C22 0.0253(17) 0.028(2) 0.046(2) -0.0002(17) -0.0028(16) -0.0020(15)
C23 0.0342(19) 0.036(2) 0.0335(19) 0.0041(17) -0.0003(16) -0.0086(15)
C24 0.049(2) 0.055(3) 0.048(2) 0.014(2) -0.005(2) -0.0070(18)
C25 0.057(2) 0.084(3) 0.038(2) 0.015(2) -0.001(2) -0.024(2)
C26 0.048(2) 0.081(3) 0.041(2) -0.007(2) 0.0112(19) -0.014(2)
C27 0.0340(19) 0.059(3) 0.036(2) -0.0072(19) 0.0058(17) -0.0024(17)
C28 0.0254(17) 0.040(2) 0.0311(18) -0.0027(16) -0.0017(15) -0.0050(15)
O1 0.0579(15) 0.0429(17) 0.0533(15) 0.0137(12) 0.0099(12) 0.0147(12)

loop_
_atom_type_symbol
_atom_type_description
_atom_type_scat_dispersion_real
_atom_type_scat_dispersion_imag
_atom_type_scat_source
C C 0.0033 0.0016 'International Tables Vol C Tables 4.2.6.8 and 6.1.1.4'
H H 0.0000 0.0000 'International Tables Vol C Tables 4.2.6.8 and 6.1.1.4'
O O 0.0106 0.0060 'International Tables Vol C Tables 4.2.6.8 and 6.1.1.4'

loop_
_exptl_crystal_face_index_h
_exptl_crystal_face_index_k
_exptl_crystal_face_index_l
_exptl_crystal_face_perp_dist
-1.00 -1.00 1.00 0.2500
1.00 1.00 -1.00 0.2400
-1.00 1.00 -1.00 0.2100
1.00 0.00 1.00 0.0200
-1.00 0.00 -1.00 0.0100
0.00 0.00 1.00 0.0100
0.00 0.00 -1.00 0.0100

loop_
_geom_angle_atom_site_label_1
_geom_angle_atom_site_label_2
_geom_angle_atom_site_label_3
_geom_angle
C2 C1 C16 105.6(2)
C2 C1 H1A 110.6
C16 C1 H1A 110.6
C2 C1 H1B 110.6
C16 C1 H1B 110.6
H1A C1 H1B 108.8
C1 C2 C3 103.3(2)
C1 C2 H2A 111.1
C3 C2 H2A 111.1
C1 C2 H2B 111.1
C3 C2 H2B 111.1
H2A C2 H2B 109.1
C4 C3 C2 112.2(3)
C4 C3 C15 105.6(2)
C2 C3 C15 107.5(2)
C4 C3 H3A 110.5
C2 C3 H3A 110.5
C15 C3 H3A 110.5
O1 C4 C5 127.1(3)
O1 C4 C3 124.2(3)
C5 C4 C3 108.7(3)
C6 C5 C14 121.7(3)
C6 C5 C4 128.9(3)
C14 C5 C4 109.3(3)
C5 C6 C7 119.7(3)
C5 C6 H6 120.2
C7 C6 H6 120.2
C6 C7 C12 118.6(3)
C6 C7 C8 122.4(3)
C12 C7 C8 119.0(3)
C9 C8 C7 120.6(3)
C9 C8 H8 119.7
C7 C8 H8 119.7
C8 C9 C10 120.6(3)
C8 C9 H9 119.7
C10 C9 H9 119.7
C11 C10 C9 120.4(3)
C11 C10 H10 119.8
C9 C10 H10 119.8
C10 C11 C12 120.8(3)
C10 C11 H11 119.6
C12 C11 H11 119.6
C11 C12 C13 120.8(3)
C11 C12 C7 118.7(3)
C13 C12 C7 120.5(3)
C14 C13 C12 119.7(3)
C14 C13 H13 120.1
C12 C13 H13 120.1
C13 C14 C5 119.7(3)
C13 C14 C15 128.4(3)
C5 C14 C15 111.8(3)
C14 C15 C3 104.1(2)
C14 C15 C16 116.7(2)
C3 C15 C16 105.3(2)
C14 C15 H15A 110.1
C3 C15 H15A 110.1
C16 C15 H15A 110.1
C28 C16 C17 101.2(2)
C28 C16 C1 111.0(2)
C17 C16 C1 113.0(2)
C28 C16 C15 118.4(2)
C17 C16 C15 110.5(2)
C1 C16 C15 103.2(2)
C18 C17 C22 119.8(3)
C18 C17 C16 129.8(3)
C22 C17 C16 110.4(3)
C17 C18 C19 119.1(3)
C17 C18 H18 120.5
C19 C18 H18 120.5
C20 C19 C18 121.2(3)
C20 C19 H19 119.4
C18 C19 H19 119.4
C19 C20 C21 120.0(3)
C19 C20 H20 120.0
C21 C20 H20 120.0
C20 C21 C22 119.6(3)
C20 C21 H21 120.2
C22 C21 H21 120.2
C17 C22 C21 120.3(3)
C17 C22 C23 109.0(3)
C21 C22 C23 130.7(3)
C28 C23 C24 120.3(3)
C28 C23 C22 108.6(3)
C24 C23 C22 131.1(3)
C25 C24 C23 118.0(3)
C25 C24 H24 121.0
C23 C24 H24 121.0
C26 C25 C24 121.5(3)
C26 C25 H25 119.3
C24 C25 H25 119.3
C27 C26 C25 120.1(3)
C27 C26 H26 120.0
C25 C26 H26 120.0
C26 C27 C28 119.6(3)
C26 C27 H27 120.2
C28 C27 H27 120.2
C27 C28 C23 120.4(3)
C27 C28 C16 128.6(3)
C23 C28 C16 110.8(3)

loop_
_geom_bond_atom_site_label_1
_geom_bond_atom_site_label_2
_geom_bond_distance
C1 C2 1.522(4)
C1 C16 1.543(4)
C1 H1A 0.9900
C1 H1B 0.9900
C2 C3 1.537(4)
C2 H2A 0.9900
C2 H2B 0.9900
C3 C4 1.516(4)
C3 C15 1.561(4)
C3 H3A 1.0000
C4 O1 1.220(3)
C4 C5 1.465(4)
C5 C6 1.374(4)
C5 C14 1.406(4)
C6 C7 1.404(4)
C6 H6 0.9500
C7 C12 1.415(4)
C7 C8 1.418(4)
C8 C9 1.357(4)
C8 H8 0.9500
C9 C10 1.397(4)
C9 H9 0.9500
C10 C11 1.370(4)
C10 H10 0.9500
C11 C12 1.410(4)
C11 H11 0.9500
C12 C13 1.414(4)
C13 C14 1.362(4)
C13 H13 0.9500
C14 C15 1.507(4)
C15 C16 1.577(3)
C15 H15A 1.0000
C16 C28 1.517(4)
C16 C17 1.524(4)
C17 C18 1.386(4)
C17 C22 1.390(4)
C18 C19 1.388(4)
C18 H18 0.9500
C19 C20 1.373(5)
C19 H19 0.9500
C20 C21 1.377(4)
C20 H20 0.9500
C21 C22 1.390(4)
C21 H21 0.9500
C22 C23 1.453(4)
C23 C28 1.392(4)
C23 C24 1.392(4)
C24 C25 1.389(4)
C24 H24 0.9500
C25 C26 1.380(5)
C25 H25 0.9500
C26 C27 1.376(4)
C26 H26 0.9500
C27 C28 1.381(4)
C27 H27 0.9500

loop_
_geom_torsion_atom_site_label_1
_geom_torsion_atom_site_label_2
_geom_torsion_atom_site_label_3
_geom_torsion_atom_site_label_4
_geom_torsion
C16 C1 C2 C3 38.7(3)
C1 C2 C3 C4 90.3(3)
C1 C2 C3 C15 -25.4(3)
C2 C3 C4 O1 57.1(4)
C15 C3 C4 O1 173.9(3)
C2 C3 C4 C5 -122.5(3)
C15 C3 C4 C5 -5.7(3)
O1 C4 C5 C6 4.9(5)
C3 C4 C5 C6 -175.5(3)
O1 C4 C5 C14 -176.9(3)
C3 C4 C5 C14 2.6(3)
C14 C5 C6 C7 0.0(4)
C4 C5 C6 C7 178.0(3)
C5 C6 C7 C12 -1.0(4)
C5 C6 C7 C8 178.6(3)
C6 C7 C8 C9 -178.8(3)
C12 C7 C8 C9 0.8(4)
C7 C8 C9 C10 -0.8(4)
C8 C9 C10 C11 0.0(5)
C9 C10 C11 C12 0.9(5)
C10 C11 C12 C13 178.3(3)
C10 C11 C12 C7 -0.9(4)
C6 C7 C12 C11 179.7(3)
C8 C7 C12 C11 0.1(4)
C6 C7 C12 C13 0.6(4)
C8 C7 C12 C13 -179.1(3)
C11 C12 C13 C14 -178.2(3)
C7 C12 C13 C14 1.0(4)
C12 C13 C14 C5 -2.0(4)
C12 C13 C14 C15 179.8(3)
C6 C5 C14 C13 1.5(4)
C4 C5 C14 C13 -176.8(2)
C6 C5 C14 C15 -180.0(2)
C4 C5 C14 C15 1.7(3)
C13 C14 C15 C3 173.2(3)
C5 C14 C15 C3 -5.2(3)
C13 C14 C15 C16 -71.3(4)
C5 C14 C15 C16 110.4(3)
C4 C3 C15 C14 6.4(3)
C2 C3 C15 C14 126.3(2)
C4 C3 C15 C16 -116.9(2)
C2 C3 C15 C16 3.1(3)
C2 C1 C16 C28 -164.5(2)
C2 C1 C16 C17 82.6(3)
C2 C1 C16 C15 -36.7(3)
C14 C15 C16 C28 28.3(4)
C3 C15 C16 C28 143.1(3)
C14 C15 C16 C17 144.2(3)
C3 C15 C16 C17 -101.0(3)
C14 C15 C16 C1 -94.8(3)
C3 C15 C16 C1 20.1(3)
C28 C16 C17 C18 177.2(3)
C1 C16 C17 C18 -64.1(4)
C15 C16 C17 C18 51.0(4)
C28 C16 C17 C22 -1.0(3)
C1 C16 C17 C22 117.7(3)
C15 C16 C17 C22 -127.3(3)
C22 C17 C18 C19 -2.0(4)
C16 C17 C18 C19 179.9(3)
C17 C18 C19 C20 -0.9(5)
C18 C19 C20 C21 2.1(5)
C19 C20 C21 C22 -0.4(5)
C18 C17 C22 C21 3.7(4)
C16 C17 C22 C21 -177.9(2)
C18 C17 C22 C23 -177.0(2)
C16 C17 C22 C23 1.4(3)
C20 C21 C22 C17 -2.5(4)
C20 C21 C22 C23 178.4(3)
C17 C22 C23 C28 -1.2(3)
C21 C22 C23 C28 178.0(3)
C17 C22 C23 C24 179.8(3)
C21 C22 C23 C24 -1.0(5)
C28 C23 C24 C25 -2.3(4)
C22 C23 C24 C25 176.5(3)
C23 C24 C25 C26 -0.6(5)
C24 C25 C26 C27 1.7(5)
C25 C26 C27 C28 0.1(5)
C26 C27 C28 C23 -3.0(4)
C26 C27 C28 C16 -177.6(3)
C24 C23 C28 C27 4.2(4)
C22 C23 C28 C27 -174.9(2)
C24 C23 C28 C16 179.6(3)
C22 C23 C28 C16 0.5(3)
C17 C16 C28 C27 175.3(3)
C1 C16 C28 C27 55.1(4)
C15 C16 C28 C27 -64.0(4)
C17 C16 C28 C23 0.3(3)
C1 C16 C28 C23 -119.9(3)
C15 C16 C28 C23 121.1(3)
